data_7232089
loop_
_publ_author_name
'Bristow, Jonathan C.'
'Addicoat, Matthew A.'
'Wallis, John D.'

_publ_section_title
;
 O(&#x2212;)&#x22EF;C interactions and bond formation in 1-naphtholate
 anions with peri-located electrophilic carbon centres
;
_journal_issue 6
_journal_name_full CrystEngComm
_journal_page_first 1009
_journal_paper_doi 10.1039/C8CE01872C
_journal_volume 21
_journal_year 2019
_chemical_formula_moiety 'C17 H12 O2'
_chemical_formula_sum 'C17 H12 O2'
_chemical_formula_weight 248.27
_chemical_melting_point 448
_chemical_name_systematic
;
8-Benzoyl-naphth-1-ol
;
_space_group_crystal_system orthorhombic
_space_group_IT_number 45
_space_group_name_Hall 'I 2 -2c'
_space_group_name_H-M_alt 'I b a 2'
_symmetry_space_group_name_Hall 'I 2 -2c'
_symmetry_space_group_name_H-M 'I b a 2'
_atom_sites_solution_hydrogens mixed
_audit_creation_method SHELXL-2016/6
_audit_update_record
;
2018-06-14 deposited with the CCDC.
2019-01-08 downloaded from the CCDC.
;
_cell_angle_alpha 90
_cell_angle_beta 90
_cell_angle_gamma 90
_cell_formula_units_Z 8
_cell_length_a 17.3065(5)
_cell_length_b 17.6303(4)
_cell_length_c 8.0817(2)
_cell_measurement_reflns_used 6914
_cell_measurement_temperature 110(2)
_cell_measurement_theta_max 29.2050
_cell_measurement_theta_min 3.6130
_cell_volume 2465.88(11)
_computing_cell_refinement 'CrysAlisPro 1.171.38.43f (Rigaku OD, 2015)'
_computing_data_collection 'CrysAlisPro 1.171.38.43f (Rigaku OD, 2015)'
_computing_data_reduction 'CrysAlisPro 1.171.38.43f (Rigaku OD, 2015)'
_computing_structure_refinement 'SHELXL-2016/6 (Sheldrick, 2016)'
_computing_structure_solution SHELXS-2016
_diffrn_ambient_temperature 110(2)
_diffrn_detector 'CCD plate'
_diffrn_detector_area_resol_mean 15.9832
_diffrn_detector_type Sapphire3
_diffrn_measured_fraction_theta_full 0.997
_diffrn_measured_fraction_theta_max 0.934
_diffrn_measurement_device 'four-circle diffractometer'
_diffrn_measurement_device_type 'Xcalibur, Sapphire3, Gemini'
_diffrn_radiation_monochromator graphite
_diffrn_radiation_probe x-ray
_diffrn_radiation_type MoK\a
_diffrn_radiation_wavelength 0.71073
_diffrn_reflns_av_R_equivalents 0.0240
_diffrn_reflns_av_unetI/netI 0.0218
_diffrn_reflns_Laue_measured_fraction_full 0.997
_diffrn_reflns_Laue_measured_fraction_max 0.934
_diffrn_reflns_limit_h_max 22
_diffrn_reflns_limit_h_min -23
_diffrn_reflns_limit_k_max 23
_diffrn_reflns_limit_k_min -23
_diffrn_reflns_limit_l_max 11
_diffrn_reflns_limit_l_min -11
_diffrn_reflns_number 13194
_diffrn_reflns_point_group_measured_fraction_full 0.994
_diffrn_reflns_point_group_measured_fraction_max 0.904
_diffrn_reflns_theta_full 27.000
_diffrn_reflns_theta_max 29.276
_diffrn_reflns_theta_min 3.299
_diffrn_source 'fine-focus sealed X-ray tube'
_diffrn_source_type 'Enhance (Mo) X-ray Source'
_exptl_absorpt_coefficient_mu 0.087
_exptl_absorpt_correction_T_max 0.999
_exptl_absorpt_correction_T_min 0.950
_exptl_absorpt_correction_type multi-scan
_exptl_absorpt_process_details
;
CrysAlisPro 1.171.38.43f (Rigaku Oxford Diffraction, 2015)
Empirical absorption correction using spherical harmonics,
 implemented in SCALE3 ABSPACK scaling algorithm.
;
_exptl_crystal_colour brown
_exptl_crystal_density_diffrn 1.337
_exptl_crystal_description Block
_exptl_crystal_F_000 1040
_exptl_crystal_recrystallization_method 'Re-crystallisation from solvent: DCM'
_exptl_crystal_size_max 0.400
_exptl_crystal_size_mid 0.176
_exptl_crystal_size_min 0.136
_refine_diff_density_max 0.210
_refine_diff_density_min -0.194
_refine_diff_density_rms 0.035
_refine_ls_abs_structure_details
;
 Flack x determined using 1234 quotients [(I+)-(I-)]/[(I+)+(I-)]
 (Parsons, Flack and Wagner, Acta Cryst. B69 (2013) 249-259).
;
_refine_ls_abs_structure_Flack 0.0(4)
_refine_ls_extinction_method none
_refine_ls_goodness_of_fit_ref 1.056
_refine_ls_hydrogen_treatment mixed
_refine_ls_matrix_type full
_refine_ls_number_parameters 176
_refine_ls_number_reflns 3039
_refine_ls_number_restraints 1
_refine_ls_restrained_S_all 1.056
_refine_ls_R_factor_all 0.0351
_refine_ls_R_factor_gt 0.0331
_refine_ls_shift/su_max 0.000
_refine_ls_shift/su_mean 0.000
_refine_ls_structure_factor_coef Fsqd
_refine_ls_weighting_details 'w=1/[\s^2^(Fo^2^)+(0.0387P)^2^+1.0323P] where P=(Fo^2^+2Fc^2^)/3'
_refine_ls_weighting_scheme calc
_refine_ls_wR_factor_gt 0.0782
_refine_ls_wR_factor_ref 0.0791
_reflns_Friedel_coverage 0.809
_reflns_Friedel_fraction_full 0.990
_reflns_Friedel_fraction_max 0.870
_reflns_number_gt 2920
_reflns_number_total 3039
_reflns_threshold_expression 'I > 2\s(I)'
_cod_data_source_file c8ce01872c2.cif
_cod_data_source_block JB012
_cod_depositor_comments 'Adding full bibliography for 7232086--7232099.cif.'
_cod_database_code 7232089
_shelx_space_group_comment
;
The symmetry employed for this shelxl refinement is uniquely defined
by the following loop, which should always be used as a source of
symmetry information in preference to the above space-group names.
They are only intended as comments.
;

loop_
_space_group_symop_operation_xyz
'x, y, z'
'-x, -y, z'
'-x, y, z+1/2'
'x, -y, z+1/2'
'x+1/2, y+1/2, z+1/2'
'-x+1/2, -y+1/2, z+1/2'
'-x+1/2, y+1/2, z+1'
'x+1/2, -y+1/2, z+1'

loop_
_atom_site_label
_atom_site_type_symbol
_atom_site_fract_x
_atom_site_fract_y
_atom_site_fract_z
_atom_site_U_iso_or_equiv
_atom_site_adp_type
_atom_site_occupancy
_atom_site_site_symmetry_order
_atom_site_calc_flag
_atom_site_refinement_flags_posn
_atom_site_refinement_flags_adp
O1 O 0.18246(8) 0.27918(7) 0.20593(17) 0.0233(3) Uani 1 1 d . .
O2 O 0.26317(7) 0.14599(8) 0.44339(16) 0.0229(3) Uani 1 1 d . .
C1 C 0.14659(10) 0.32425(10) 0.3163(2) 0.0185(4) Uani 1 1 d . .
C2 C 0.12967(11) 0.39954(11) 0.2876(2) 0.0230(4) Uani 1 1 d . .
H2 H 0.144114 0.422483 0.185793 0.028 Uiso 1 1 calc R U
C3 C 0.09109(11) 0.44234(11) 0.4087(3) 0.0265(4) Uani 1 1 d . .
H3 H 0.079888 0.494226 0.388013 0.032 Uiso 1 1 calc R U
C4 C 0.06945(12) 0.41073(11) 0.5555(2) 0.0247(4) Uani 1 1 d . .
H4 H 0.041636 0.440133 0.633951 0.030 Uiso 1 1 calc R U
C5 C 0.08824(10) 0.33413(10) 0.5918(2) 0.0198(4) Uani 1 1 d . .
C6 C 0.07228(11) 0.30218(11) 0.7491(2) 0.0232(4) Uani 1 1 d . .
H6 H 0.044497 0.330970 0.828657 0.028 Uiso 1 1 calc R U
C7 C 0.09624(12) 0.23077(11) 0.7876(2) 0.0240(4) Uani 1 1 d . .
H7 H 0.086175 0.210576 0.894401 0.029 Uiso 1 1 calc R U
C8 C 0.13588(11) 0.18676(10) 0.6696(2) 0.0213(4) Uani 1 1 d . .
H8 H 0.152761 0.137207 0.698294 0.026 Uiso 1 1 calc R U
C9 C 0.15062(10) 0.21432(10) 0.5132(2) 0.0171(3) Uani 1 1 d . .
C10 C 0.12749(10) 0.28967(10) 0.4712(2) 0.0169(3) Uani 1 1 d . .
C11 C 0.19695(10) 0.16257(10) 0.4025(2) 0.0172(3) Uani 1 1 d . .
C12 C 0.16127(10) 0.12417(9) 0.2580(2) 0.0171(3) Uani 1 1 d . .
C13 C 0.20857(11) 0.08238(10) 0.1516(2) 0.0213(4) Uani 1 1 d . .
H13 H 0.262754 0.080580 0.169969 0.026 Uiso 1 1 calc R U
C14 C 0.17650(12) 0.04352(10) 0.0191(2) 0.0241(4) Uani 1 1 d . .
H14 H 0.208665 0.015147 -0.053259 0.029 Uiso 1 1 calc R U
C15 C 0.09730(11) 0.04617(10) -0.0074(2) 0.0242(4) Uani 1 1 d . .
H15 H 0.075328 0.019441 -0.097964 0.029 Uiso 1 1 calc R U
C16 C 0.05009(11) 0.08768(10) 0.0978(2) 0.0227(4) Uani 1 1 d . .
H16 H -0.004118 0.089032 0.079452 0.027 Uiso 1 1 calc R U
C17 C 0.08192(10) 0.12718(10) 0.2295(2) 0.0197(4) Uani 1 1 d . .
H17 H 0.049655 0.156275 0.300346 0.024 Uiso 1 1 calc R U
H1 H 0.1986(17) 0.3055(15) 0.123(4) 0.042(8) Uiso 1 1 d . .

loop_
_atom_site_aniso_label
_atom_site_aniso_U_11
_atom_site_aniso_U_22
_atom_site_aniso_U_33
_atom_site_aniso_U_23
_atom_site_aniso_U_13
_atom_site_aniso_U_12
O1 0.0319(7) 0.0191(6) 0.0189(6) 0.0029(5) 0.0094(6) 0.0009(5)
O2 0.0219(6) 0.0254(6) 0.0214(7) -0.0042(5) -0.0039(5) 0.0021(5)
C1 0.0182(8) 0.0197(8) 0.0178(8) -0.0009(7) 0.0006(7) -0.0008(6)
C2 0.0253(9) 0.0210(8) 0.0227(10) 0.0043(7) -0.0006(8) 0.0005(7)
C3 0.0296(10) 0.0192(8) 0.0306(11) -0.0002(8) -0.0042(9) 0.0047(7)
C4 0.0245(9) 0.0242(9) 0.0253(10) -0.0073(8) -0.0007(8) 0.0049(7)
C5 0.0168(8) 0.0224(8) 0.0203(8) -0.0047(7) -0.0010(7) -0.0010(7)
C6 0.0224(9) 0.0291(9) 0.0181(9) -0.0061(7) 0.0036(7) -0.0026(7)
C7 0.0275(10) 0.0290(9) 0.0154(9) -0.0005(7) 0.0034(7) -0.0065(8)
C8 0.0250(9) 0.0192(8) 0.0197(9) 0.0028(7) -0.0002(7) -0.0025(7)
C9 0.0176(8) 0.0179(8) 0.0159(8) -0.0024(7) -0.0011(6) -0.0034(6)
C10 0.0155(8) 0.0182(8) 0.0168(8) -0.0015(6) -0.0011(6) -0.0026(6)
C11 0.0208(9) 0.0154(7) 0.0154(8) 0.0021(6) 0.0006(7) -0.0023(6)
C12 0.0223(8) 0.0135(7) 0.0155(8) 0.0027(6) -0.0001(7) -0.0023(6)
C13 0.0245(9) 0.0193(8) 0.0201(9) -0.0003(7) 0.0014(7) -0.0017(7)
C14 0.0320(10) 0.0201(9) 0.0201(9) -0.0032(7) 0.0028(8) -0.0012(7)
C15 0.0344(11) 0.0201(8) 0.0181(8) -0.0004(7) -0.0041(8) -0.0066(7)
C16 0.0236(9) 0.0225(9) 0.0220(9) 0.0030(7) -0.0044(7) -0.0044(7)
C17 0.0235(9) 0.0182(8) 0.0174(9) 0.0022(7) 0.0003(7) -0.0007(7)

loop_
_atom_type_symbol
_atom_type_description
_atom_type_scat_dispersion_real
_atom_type_scat_dispersion_imag
_atom_type_scat_source
C C 0.0033 0.0016 'International Tables Vol C Tables 4.2.6.8 and 6.1.1.4'
H H 0.0000 0.0000 'International Tables Vol C Tables 4.2.6.8 and 6.1.1.4'
O O 0.0106 0.0060 'International Tables Vol C Tables 4.2.6.8 and 6.1.1.4'

loop_
_geom_angle_atom_site_label_1
_geom_angle_atom_site_label_2
_geom_angle_atom_site_label_3
_geom_angle
C1 O1 H1 110.3(18)
O1 C1 C2 123.69(17)
O1 C1 C10 115.76(15)
C2 C1 C10 120.54(17)
C1 C2 C3 120.04(17)
C1 C2 H2 120.0
C3 C2 H2 120.0
C4 C3 C2 121.17(17)
C4 C3 H3 119.4
C2 C3 H3 119.4
C3 C4 C5 120.39(18)
C3 C4 H4 119.8
C5 C4 H4 119.8
C6 C5 C4 121.25(18)
C6 C5 C10 119.22(17)
C4 C5 C10 119.45(18)
C7 C6 C5 120.87(17)
C7 C6 H6 119.6
C5 C6 H6 119.6
C6 C7 C8 120.21(17)
C6 C7 H7 119.9
C8 C7 H7 119.9
C9 C8 C7 121.15(17)
C9 C8 H8 119.4
C7 C8 H8 119.4
C8 C9 C10 119.59(16)
C8 C9 C11 115.42(16)
C10 C9 C11 124.80(15)
C5 C10 C9 118.92(16)
C5 C10 C1 118.34(16)
C9 C10 C1 122.62(15)
O2 C11 C12 119.44(16)
O2 C11 C9 118.70(16)
C12 C11 C9 121.42(15)
C17 C12 C13 119.72(17)
C17 C12 C11 121.50(16)
C13 C12 C11 118.75(16)
C14 C13 C12 120.07(17)
C14 C13 H13 120.0
C12 C13 H13 120.0
C13 C14 C15 119.86(17)
C13 C14 H14 120.1
C15 C14 H14 120.1
C14 C15 C16 120.30(17)
C14 C15 H15 119.8
C16 C15 H15 119.8
C17 C16 C15 120.08(17)
C17 C16 H16 120.0
C15 C16 H16 120.0
C16 C17 C12 119.95(17)
C16 C17 H17 120.0
C12 C17 H17 120.0

loop_
_geom_bond_atom_site_label_1
_geom_bond_atom_site_label_2
_geom_bond_distance
O1 C1 1.346(2)
O1 H1 0.86(3)
O2 C11 1.228(2)
C1 C2 1.379(2)
C1 C10 1.432(2)
C2 C3 1.405(3)
C2 H2 0.9500
C3 C4 1.363(3)
C3 H3 0.9500
C4 C5 1.420(3)
C4 H4 0.9500
C5 C6 1.417(3)
C5 C10 1.423(2)
C6 C7 1.362(3)
C6 H6 0.9500
C7 C8 1.408(3)
C7 H7 0.9500
C8 C9 1.378(3)
C8 H8 0.9500
C9 C10 1.428(2)
C9 C11 1.509(2)
C11 C12 1.484(2)
C12 C17 1.393(2)
C12 C13 1.397(2)
C13 C14 1.387(3)
C13 H13 0.9500
C14 C15 1.388(3)
C14 H14 0.9500
C15 C16 1.388(3)
C15 H15 0.9500
C16 C17 1.387(3)
C16 H16 0.9500
C17 H17 0.9500

loop_
_geom_hbond_atom_site_label_D
_geom_hbond_atom_site_label_H
_geom_hbond_atom_site_label_A
_geom_hbond_distance_DH
_geom_hbond_distance_HA
_geom_hbond_distance_DA
_geom_hbond_angle_DHA
_geom_hbond_site_symmetry_A
O1 H1 O2 0.86(3) 1.81(3) 2.6697(19) 175(3) 6_554

loop_
_geom_torsion_atom_site_label_1
_geom_torsion_atom_site_label_2
_geom_torsion_atom_site_label_3
_geom_torsion_atom_site_label_4
_geom_torsion
O1 C1 C2 C3 179.13(17)
C10 C1 C2 C3 -2.1(3)
C1 C2 C3 C4 -0.3(3)
C2 C3 C4 C5 2.5(3)
C3 C4 C5 C6 174.42(18)
C3 C4 C5 C10 -2.2(3)
C4 C5 C6 C7 -174.46(18)
C10 C5 C6 C7 2.2(3)
C5 C6 C7 C8 -1.5(3)
C6 C7 C8 C9 -0.6(3)
C7 C8 C9 C10 2.0(3)
C7 C8 C9 C11 177.13(17)
C6 C5 C10 C9 -0.8(2)
C4 C5 C10 C9 175.88(17)
C6 C5 C10 C1 -176.83(16)
C4 C5 C10 C1 -0.1(2)
C8 C9 C10 C5 -1.2(2)
C11 C9 C10 C5 -175.88(17)
C8 C9 C10 C1 174.61(17)
C11 C9 C10 C1 -0.1(3)
O1 C1 C10 C5 -178.90(15)
C2 C1 C10 C5 2.3(2)
O1 C1 C10 C9 5.3(2)
C2 C1 C10 C9 -173.56(17)
C8 C9 C11 O2 -62.6(2)
C10 C9 C11 O2 112.3(2)
C8 C9 C11 C12 109.72(18)
C10 C9 C11 C12 -75.4(2)
O2 C11 C12 C17 164.75(17)
C9 C11 C12 C17 -7.5(2)
O2 C11 C12 C13 -13.4(2)
C9 C11 C12 C13 174.35(16)
C17 C12 C13 C14 -0.6(3)
C11 C12 C13 C14 177.56(16)
C12 C13 C14 C15 -0.1(3)
C13 C14 C15 C16 0.2(3)
C14 C15 C16 C17 0.4(3)
C15 C16 C17 C12 -1.1(3)
C13 C12 C17 C16 1.1(3)
C11 C12 C17 C16 -176.95(15)
